data_7117180
loop_
_publ_author_name
'Dan Preston'
'Alyssa Fox-Charles'
'Warrick K. C. Lo'
'James D. Crowley'

_publ_section_title
;
 Chloride triggered reversible switching from a metallosupramolecular
 [Pd2L4]^4+^ cage to a [Pd2L2Cl4] metallo-macrocycle with release of endo-
 and exo-hedrally bound guests
;
_journal_name_full Chem.Commun.
_journal_page_first 9042
_journal_paper_doi 10.1039/C5cc02226F
_journal_volume 51
_journal_year 2015
_chemical_formula_sum 'C126 H150 N16 O38 Pd2 S4'
_chemical_formula_weight 2837.66
_chemical_name_systematic
;
 ?
;
_space_group_IT_number 14
_symmetry_cell_setting monoclinic
_symmetry_space_group_name_Hall '-P 2yn'
_symmetry_space_group_name_H-M 'P 1 21/n 1'
_atom_sites_solution_hydrogens geom
_atom_sites_solution_primary direct
_atom_sites_solution_secondary difmap
_audit_creation_method SHELXL-97
_audit_update_record
;
2015-03-13 deposited with the CCDC.
2015-04-21 downloaded from the CCDC.
;
_cell_angle_alpha 90.00
_cell_angle_beta 91.566(2)
_cell_angle_gamma 90.00
_cell_formula_units_Z 2
_cell_length_a 13.099
_cell_length_b 17.179
_cell_length_c 32.2500(10)
_cell_measurement_reflns_used 37475
_cell_measurement_temperature 100.01(10)
_cell_measurement_theta_max 29.4700
_cell_measurement_theta_min 3.0970
_cell_volume 7254.4(2)
_computing_cell_refinement
;
CrysAlisPro, Agilent Technologies,
Version 1.171.37.33 (release 27-03-2014 CrysAlis171 .NET)
(compiled Mar 27 2014,17:12:48)
;
_computing_data_collection
;
CrysAlisPro, Agilent Technologies,
Version 1.171.37.33 (release 27-03-2014 CrysAlis171 .NET)
(compiled Mar 27 2014,17:12:48)
;
_computing_data_reduction
;
CrysAlisPro, Agilent Technologies,
Version 1.171.37.33 (release 27-03-2014 CrysAlis171 .NET)
(compiled Mar 27 2014,17:12:48)
;
_computing_structure_refinement 'SHELXL-97 (Sheldrick, 2008)'
_computing_structure_solution Sir-2011
_diffrn_ambient_temperature 100.01(10)
_diffrn_measured_fraction_theta_full 0.998
_diffrn_measured_fraction_theta_max 0.998
_diffrn_measurement_device_type 'SuperNova, Dual, Cu at zero, Atlas'
_diffrn_radiation_monochromator graphite
_diffrn_radiation_source 'fine-focus sealed tube'
_diffrn_radiation_type MoK\a
_diffrn_radiation_wavelength 0.71073
_diffrn_reflns_av_R_equivalents 0.0381
_diffrn_reflns_av_sigmaI/netI 0.0227
_diffrn_reflns_limit_h_max 16
_diffrn_reflns_limit_h_min -14
_diffrn_reflns_limit_k_max 21
_diffrn_reflns_limit_k_min -21
_diffrn_reflns_limit_l_max 39
_diffrn_reflns_limit_l_min -39
_diffrn_reflns_number 105476
_diffrn_reflns_theta_full 26.02
_diffrn_reflns_theta_max 26.02
_diffrn_reflns_theta_min 2.90
_exptl_absorpt_coefficient_mu 0.384
_exptl_absorpt_correction_T_max 1.00000
_exptl_absorpt_correction_T_min 0.63630
_exptl_absorpt_correction_type gaussian
_exptl_absorpt_process_details
;
CrysAlisPro, Agilent Technologies,
Version 1.171.37.33 (release 27-03-2014 CrysAlis171 .NET)
(compiled Mar 27 2014,17:12:48)
Empirical absorption correction using spherical harmonics,
 implemented in SCALE3 ABSPACK scaling algorithm.
Empirical absorption correction using spherical harmonics,
 implemented in SCALE3 ABSPACK scaling algorithm.
;
_exptl_crystal_colour colourless
_exptl_crystal_density_diffrn 1.299
_exptl_crystal_density_method 'not measured'
_exptl_crystal_description block
_exptl_crystal_F_000 2956
_exptl_crystal_size_max 0.3331
_exptl_crystal_size_mid 0.1913
_exptl_crystal_size_min 0.1555
_platon_squeeze_details
;
there was residual electron density which could not be
resolved consisting of a total electron count of 868,
which we attribute to the missing ends (CH2CH2OCH3) of two
diglyme chains per cage (4 in total, 156 electrons) and 18 
DMF solvent molecules (720 electrons).
;
_refine_diff_density_max 4.230
_refine_diff_density_min -1.480
_refine_diff_density_rms 0.264
_refine_ls_extinction_method none
_refine_ls_goodness_of_fit_ref 1.860
_refine_ls_hydrogen_treatment mixed
_refine_ls_matrix_type full
_refine_ls_number_parameters 838
_refine_ls_number_reflns 14267
_refine_ls_number_restraints 58
_refine_ls_restrained_S_all 1.871
_refine_ls_R_factor_all 0.1201
_refine_ls_R_factor_gt 0.1103
_refine_ls_shift/su_max 0.012
_refine_ls_shift/su_mean 0.001
_refine_ls_structure_factor_coef Fsqd
_refine_ls_weighting_details 'calc w=1/[\s^2^(Fo^2^)+(0.2000P)^2^+0.0000P] where P=(Fo^2^+2Fc^2^)/3'
_refine_ls_weighting_scheme calc
_refine_ls_wR_factor_gt 0.3733
_refine_ls_wR_factor_ref 0.3871
_reflns_number_gt 12733
_reflns_number_total 14267
_reflns_threshold_expression >2\s(I)
_cod_data_source_file c5cc02226f2.cif
_cod_data_source_block dp217mes
_cod_database_code 7117180
_platon_squeeze_void_probe_radius 1.20

loop_
_symmetry_equiv_pos_as_xyz
'x, y, z'
'-x+1/2, y+1/2, -z+1/2'
'-x, -y, -z'
'x-1/2, -y-1/2, z-1/2'

loop_
_atom_site_label
_atom_site_type_symbol
_atom_site_fract_x
_atom_site_fract_y
_atom_site_fract_z
_atom_site_U_iso_or_equiv
_atom_site_adp_type
_atom_site_occupancy
_atom_site_symmetry_multiplicity
_atom_site_calc_flag
_atom_site_refinement_flags
_atom_site_disorder_assembly
_atom_site_disorder_group
C1 C 0.7781(6) 0.5477(4) 0.27791(18) 0.0443(15) Uani 1 1 d . . .
H1 H 0.7862 0.5167 0.2538 0.053 Uiso 1 1 calc R . .
C2 C 0.8238(5) 0.5263(3) 0.31632(17) 0.0357(13) Uani 1 1 d . . .
C3 C 0.8789(5) 0.4537(4) 0.31975(17) 0.0380(13) Uani 1 1 d . . .
C4 C 0.9214(5) 0.3923(4) 0.32235(18) 0.0378(13) Uani 1 1 d . . .
C5 C 1.0150(4) 0.2993(3) 0.36526(18) 0.0301(12) Uani 1 1 d . . .
H5 H 1.0108 0.3347 0.3878 0.036 Uiso 1 1 calc R . .
C6 C 0.9717(4) 0.3194(3) 0.32693(17) 0.0306(11) Uani 1 1 d . . .
C7 C 0.9795(5) 0.2664(3) 0.29387(17) 0.0335(12) Uani 1 1 d . . .
H7 H 0.9510 0.2789 0.2673 0.040 Uiso 1 1 calc R . .
C8 C 1.0276(5) 0.1975(3) 0.30004(19) 0.0355(13) Uani 1 1 d . . .
C9 C 1.0694(4) 0.1795(3) 0.33921(16) 0.0306(11) Uani 1 1 d . . .
H9 H 1.1029 0.1310 0.3435 0.037 Uiso 1 1 calc R . .
C10 C 1.0563(7) 0.1597(5) 0.2304(2) 0.064(2) Uani 1 1 d . . .
H10A H 1.0306 0.2126 0.2238 0.077 Uiso 1 1 calc R . .
H10B H 1.0252 0.1228 0.2102 0.077 Uiso 1 1 calc R . .
C11 C 1.1707(8) 0.1579(6) 0.2276(3) 0.079(3) Uani 1 1 d . . .
H11A H 1.1901 0.1758 0.1997 0.095 Uiso 1 1 calc R . .
H11B H 1.2012 0.1943 0.2483 0.095 Uiso 1 1 calc R . .
C12 C 1.2178(11) 0.0343(6) 0.1974(5) 0.103(4) Uani 1 1 d . . .
H12A H 1.1480 0.0234 0.1863 0.124 Uiso 1 1 calc R . .
H12B H 1.2544 0.0644 0.1762 0.124 Uiso 1 1 calc R . .
C13 C 1.2693(11) -0.0363(8) 0.2052(4) 0.107(4) Uani 1 1 d . . .
H13A H 1.3319 -0.0267 0.2224 0.128 Uiso 1 1 calc R . .
H13B H 1.2894 -0.0603 0.1788 0.128 Uiso 1 1 calc R . .
C14 C 1.2461(11) -0.1593(7) 0.2348(5) 0.118(5) Uani 1 1 d . . .
H14A H 1.1984 -0.1924 0.2497 0.177 Uiso 1 1 calc R . .
H14B H 1.3086 -0.1521 0.2517 0.177 Uiso 1 1 calc R . .
H14C H 1.2628 -0.1843 0.2085 0.177 Uiso 1 1 calc R . .
C15 C 1.3785(5) 0.5305(4) 0.4048(2) 0.0441(15) Uani 1 1 d . . .
C16 C 1.3856(5) 0.6118(3) 0.40711(18) 0.0352(12) Uani 1 1 d . . .
C17 C 1.4610(5) 0.6516(3) 0.38480(17) 0.0351(13) Uani 1 1 d . . .
H17 H 1.5097 0.6237 0.3694 0.042 Uiso 1 1 calc R . .
C18 C 1.4623(5) 0.7313(4) 0.38593(19) 0.0393(14) Uani 1 1 d . . .
H18 H 1.5117 0.7597 0.3711 0.047 Uiso 1 1 calc R . .
C19 C 1.3893(5) 0.7705(3) 0.40944(18) 0.0341(12) Uani 1 1 d . . .
H19 H 1.3867 0.8258 0.4099 0.041 Uiso 1 1 calc R . .
C20 C 1.3213(4) 0.7269(3) 0.43193(17) 0.0315(11) Uani 1 1 d . . .
C21 C 0.7510(5) 0.2358(4) 0.54180(19) 0.0388(13) Uani 1 1 d . . .
C22 C 0.8062(5) 0.2022(4) 0.5197(2) 0.0413(15) Uani 1 1 d . . .
C23 C 0.9508(4) 0.1945(4) 0.47396(18) 0.0323(12) Uani 1 1 d . . .
H23 H 0.9610 0.2487 0.4783 0.039 Uiso 1 1 calc R . .
C24 C 0.8722(5) 0.1581(4) 0.49278(18) 0.0381(13) Uani 1 1 d . . .
C25 C 0.8547(5) 0.0800(4) 0.48579(17) 0.0397(14) Uani 1 1 d . . .
H25 H 0.7993 0.0543 0.4984 0.048 Uiso 1 1 calc R . .
C26 C 0.9984(4) 0.0786(3) 0.44178(16) 0.0302(11) Uani 1 1 d . . .
H26 H 1.0422 0.0515 0.4237 0.036 Uiso 1 1 calc R . .
C27 C 0.9193(4) 0.0390(3) 0.45995(17) 0.0325(12) Uani 1 1 d . . .
C28 C 0.9543(5) -0.0841(4) 0.4248(2) 0.0424(14) Uani 1 1 d . . .
H28A H 0.9528 -0.1395 0.4331 0.051 Uiso 1 1 calc R . .
H28B H 1.0264 -0.0667 0.4251 0.051 Uiso 1 1 calc R . .
C29 C 0.9070(5) -0.0748(4) 0.3812(2) 0.0457(15) Uani 1 1 d . . .
H29A H 0.9263 -0.1198 0.3640 0.055 Uiso 1 1 calc R . .
H29B H 0.8317 -0.0740 0.3828 0.055 Uiso 1 1 calc R . .
C30 C 0.8742(7) 0.0220(6) 0.3307(2) 0.062(2) Uani 1 1 d . . .
H30A H 0.8373 -0.0219 0.3172 0.074 Uiso 1 1 calc R . .
H30B H 0.9163 0.0473 0.3095 0.074 Uiso 1 1 calc R . .
C31 C 0.7987(6) 0.0791(6) 0.3460(3) 0.066(2) Uani 1 1 d . . .
H31A H 0.7507 0.0933 0.3230 0.079 Uiso 1 1 calc R . .
H31B H 0.7588 0.0547 0.3681 0.079 Uiso 1 1 calc R . .
C32 C 0.7747(8) 0.1993(6) 0.3800(4) 0.079(3) Uani 1 1 d . . .
H32A H 0.8123 0.2453 0.3900 0.118 Uiso 1 1 calc R . .
H32B H 0.7418 0.1740 0.4034 0.118 Uiso 1 1 calc R . .
H32C H 0.7225 0.2152 0.3594 0.118 Uiso 1 1 calc R . .
C33 C 0.7222(6) 0.6140(4) 0.2767(2) 0.0517(18) Uani 1 1 d . . .
H33 H 0.6834 0.6269 0.2524 0.062 Uiso 1 1 calc R . .
C34 C 0.7208(6) 0.6638(4) 0.3111(2) 0.0536(19) Uani 1 1 d . . .
H34 H 0.6879 0.7130 0.3096 0.064 Uiso 1 1 calc R . .
C35 C 0.7704(5) 0.6377(3) 0.34781(18) 0.0388(14) Uani 1 1 d . . .
C36 C 0.7642(5) 0.6825(4) 0.38482(18) 0.0399(14) Uani 1 1 d . . .
C37 C 0.7589(5) 0.7248(3) 0.41516(18) 0.0324(12) Uani 1 1 d . . .
C38 C 0.7976(4) 0.7603(3) 0.48729(17) 0.0290(11) Uani 1 1 d . . .
H38 H 0.8422 0.7169 0.4900 0.035 Uiso 1 1 calc R . .
C39 C 0.7462(4) 0.7726(3) 0.45025(17) 0.0274(11) Uani 1 1 d . . .
C40 C 0.6813(4) 0.8368(3) 0.44573(15) 0.0258(10) Uani 1 1 d . . .
H40 H 0.6476 0.8477 0.4199 0.031 Uiso 1 1 calc R . .
C41 C 0.6672(4) 0.8844(3) 0.48013(18) 0.0345(12) Uani 1 1 d . . .
C42 C 0.7230(4) 0.8682(4) 0.51702(17) 0.0345(12) Uani 1 1 d . . .
H42 H 0.7151 0.9011 0.5404 0.041 Uiso 1 1 calc R . .
C43 C 0.5419(5) 0.9654(4) 0.4465(2) 0.0431(14) Uani 1 1 d . . .
H43A H 0.4767 0.9892 0.4547 0.052 Uiso 1 1 calc R . .
H43B H 0.5260 0.9188 0.4294 0.052 Uiso 1 1 calc R . .
C44 C 0.5997(5) 1.0204(4) 0.4229(2) 0.0437(14) Uani 1 1 d . . .
H44A H 0.6666 0.9970 0.4166 0.052 Uiso 1 1 calc R . .
H44B H 0.5630 1.0302 0.3961 0.052 Uiso 1 1 calc R . .
C45 C 0.5347(5) 1.1448(4) 0.4371(2) 0.0466(15) Uani 1 1 d . . .
H45A H 0.4692 1.1167 0.4397 0.056 Uiso 1 1 calc R . .
H45B H 0.5368 1.1672 0.4088 0.056 Uiso 1 1 calc R . .
C46 C 0.5429(6) 1.2089(4) 0.4691(3) 0.0494(18) Uani 1 1 d . . .
H46A H 0.5411 1.1862 0.4973 0.059 Uiso 1 1 calc R . .
H46B H 0.6086 1.2366 0.4664 0.059 Uiso 1 1 calc R . .
C47 C 0.4664(6) 1.3221(5) 0.4926(3) 0.0557(18) Uani 1 1 d . . .
H47A H 0.4083 1.3570 0.4875 0.083 Uiso 1 1 calc R . .
H47B H 0.5302 1.3511 0.4898 0.083 Uiso 1 1 calc R . .
H47C H 0.4633 1.3006 0.5207 0.083 Uiso 1 1 calc R . .
C48 C 1.3693(6) 0.4604(4) 0.4004(2) 0.0454(15) Uani 1 1 d . . .
C49 C 1.2775(5) 0.3392(3) 0.41103(18) 0.0347(12) Uani 1 1 d . . .
H49 H 1.2347 0.3656 0.4297 0.042 Uiso 1 1 calc R . .
C50 C 1.3562(5) 0.3791(3) 0.3930(2) 0.0383(13) Uani 1 1 d . . .
C51 C 1.4181(5) 0.3407(4) 0.3653(2) 0.0454(15) Uani 1 1 d . . .
H51 H 1.4718 0.3675 0.3522 0.054 Uiso 1 1 calc R . .
C52 C 1.3997(5) 0.2617(4) 0.3572(2) 0.0424(15) Uani 1 1 d . . .
C53 C 1.3195(5) 0.2251(4) 0.3772(2) 0.0380(14) Uani 1 1 d . . .
H53 H 1.3071 0.1714 0.3723 0.046 Uiso 1 1 calc R . .
C61 C 1.2039(10) -0.0419(11) 0.3350(5) 0.144(7) Uani 1 1 d . . .
H61A H 1.1292 -0.0428 0.3361 0.215 Uiso 1 1 calc R . .
H61B H 1.2291 -0.0946 0.3296 0.215 Uiso 1 1 calc R . .
H61C H 1.2248 -0.0070 0.3128 0.215 Uiso 1 1 calc R . .
C91 C 1.0175(18) 0.4491(14) 0.4591(7) 0.162(7) Uani 1 1 d U . .
H91 H 0.9707 0.4554 0.4809 0.194 Uiso 1 1 calc R . .
C93 C 1.0950(12) 0.5161(9) 0.4003(5) 0.122(5) Uani 1 1 d U . .
H93A H 1.0895 0.5694 0.3896 0.182 Uiso 1 1 calc R . .
H93B H 1.0728 0.4794 0.3786 0.182 Uiso 1 1 calc R . .
H93C H 1.1661 0.5053 0.4086 0.182 Uiso 1 1 calc R . .
C92 C 1.0022(19) 0.5948(15) 0.4437(8) 0.176(8) Uani 1 1 d U . .
H92A H 0.9554 0.6017 0.4685 0.263 Uiso 1 1 d . . .
H92B H 0.9648 0.6147 0.4210 0.263 Uiso 1 1 d . . .
H92C H 1.0600 0.6242 0.4500 0.263 Uiso 1 1 d . . .
C81 C 0.5329(10) 0.4590(9) 0.2840(5) 0.098(4) Uani 1 1 d . . .
H81 H 0.4858 0.4835 0.2653 0.118 Uiso 1 1 calc R . .
C82 C 0.6512(8) 0.3529(7) 0.2967(4) 0.096(4) Uani 1 1 d . . .
H82A H 0.6724 0.3060 0.2819 0.143 Uiso 1 1 calc R . .
H82B H 0.6228 0.3380 0.3234 0.143 Uiso 1 1 calc R . .
H82C H 0.7105 0.3868 0.3016 0.143 Uiso 1 1 calc R . .
C83 C 0.5509(11) 0.3543(9) 0.2321(5) 0.114(4) Uani 1 1 d . . .
H83A H 0.5917 0.3067 0.2301 0.171 Uiso 1 1 calc R . .
H83B H 0.5670 0.3892 0.2092 0.171 Uiso 1 1 calc R . .
H83C H 0.4781 0.3410 0.2305 0.171 Uiso 1 1 calc R . .
N1 N 0.8200(4) 0.5699(3) 0.35093(15) 0.0376(11) Uani 1 1 d . . .
N2 N 1.0628(3) 0.2304(3) 0.37110(14) 0.0270(9) Uani 1 1 d . . .
N3 N 1.3177(4) 0.6485(3) 0.43092(16) 0.0355(11) Uani 1 1 d . . .
N4 N 1.0144(3) 0.1552(3) 0.44929(13) 0.0288(9) Uani 1 1 d . . .
N5 N 0.7863(3) 0.8084(3) 0.51993(14) 0.0261(9) Uani 1 1 d . . .
N6 N 1.2602(4) 0.2637(3) 0.40275(14) 0.0300(10) Uani 1 1 d . . .
N91 N 1.0307(10) 0.5076(7) 0.4359(4) 0.108(4) Uani 1 1 d . . .
N81 N 0.5749(8) 0.3937(8) 0.2722(3) 0.101(3) Uani 1 1 d . . .
O1 O 1.0293(4) 0.1393(3) 0.27019(14) 0.0540(13) Uani 1 1 d . . .
O2 O 1.2119(7) 0.0796(6) 0.2349(3) 0.106(3) Uani 1 1 d . . .
O3 O 1.2015(7) -0.0880(5) 0.2269(3) 0.109(3) Uani 1 1 d . . .
O4 O 0.8968(4) -0.0375(3) 0.45391(14) 0.0479(12) Uani 1 1 d . . .
O5 O 0.9396(4) -0.0074(3) 0.36307(15) 0.0494(11) Uani 1 1 d . . .
O6 O 0.8450(4) 0.1453(3) 0.3612(2) 0.0656(15) Uani 1 1 d . . .
O7 O 0.6018(4) 0.9430(3) 0.48319(14) 0.0495(12) Uani 1 1 d . . .
O8 O 0.6166(4) 1.0936(3) 0.44366(17) 0.0532(12) Uani 1 1 d . . .
O9 O 0.4627(4) 1.2609(3) 0.46352(18) 0.0607(14) Uani 1 1 d . . .
O10 O 1.4589(5) 0.2271(3) 0.33040(19) 0.0633(16) Uani 1 1 d . . .
O61 O 1.2102(4) 0.0670(3) 0.38971(18) 0.0559(13) Uani 1 1 d . . .
O62 O 1.2184(6) -0.0642(4) 0.4115(3) 0.096(2) Uani 1 1 d . . .
O63 O 1.3635(4) -0.0079(5) 0.3808(2) 0.081(2) Uani 1 1 d . . .
O91 O 1.0626(8) 0.3794(4) 0.4563(3) 0.112(3) Uani 1 1 d . . .
O81 O 0.5505(7) 0.4912(5) 0.3183(3) 0.100(3) Uani 1 1 d . . .
S61 S 1.25518(11) -0.00874(8) 0.38251(5) 0.0353(4) Uani 1 1 d . . .
Pd1 Pd 1.13685(3) 0.20929(2) 0.425895(11) 0.0244(2) Uani 1 1 d . . .
S71 S 0.38791(12) 0.11355(8) 0.68757(4) 0.0371(4) Uani 1 1 d D . .
O71 O 0.3639(5) 0.1189(4) 0.64443(13) 0.083(2) Uani 1 1 d D . .
O72 O 0.4387(6) 0.1885(4) 0.6985(2) 0.103(2) Uani 1 1 d DU . .
O73 O 0.2980(5) 0.1114(5) 0.7133(2) 0.112(3) Uani 1 1 d DU . .
C71 C 0.4661(8) 0.0395(5) 0.6999(3) 0.110(4) Uani 1 1 d DU . .
H71A H 0.4794 0.0389 0.7300 0.166 Uiso 1 1 calc R . .
H71B H 0.5306 0.0458 0.6856 0.166 Uiso 1 1 calc R . .
H71C H 0.4339 -0.0097 0.6914 0.166 Uiso 1 1 calc R . .
C54 C 1.4300(10) 0.1498(5) 0.3151(4) 0.099(4) Uani 1 1 d . . .
H54A H 1.3561 0.1488 0.3077 0.119 Uiso 1 1 calc R . .
H54B H 1.4435 0.1104 0.3370 0.119 Uiso 1 1 calc R . .
C55 C 1.4903(13) 0.1310(9) 0.2777(5) 0.120(4) Uani 1 1 d U . .
H55A H 1.5637 0.1425 0.2829 0.144 Uiso 1 1 calc R . .
H55B H 1.4827 0.0754 0.2701 0.144 Uiso 1 1 calc R . .
O11 O 1.4461(11) 0.1826(9) 0.2442(5) 0.166(5) Uani 1 1 d U . .

loop_
_atom_site_aniso_label
_atom_site_aniso_U_11
_atom_site_aniso_U_22
_atom_site_aniso_U_33
_atom_site_aniso_U_23
_atom_site_aniso_U_13
_atom_site_aniso_U_12
C1 0.059(4) 0.046(3) 0.026(3) -0.007(2) -0.013(3) 0.023(3)
C2 0.045(3) 0.035(3) 0.026(3) -0.008(2) -0.011(2) 0.013(2)
C3 0.043(3) 0.044(3) 0.026(3) -0.005(2) -0.012(2) 0.011(3)
C4 0.041(3) 0.043(3) 0.028(3) -0.007(2) -0.009(2) 0.012(3)
C5 0.027(3) 0.029(3) 0.034(3) 0.002(2) -0.004(2) 0.004(2)
C6 0.030(3) 0.029(3) 0.033(3) 0.001(2) -0.002(2) 0.004(2)
C7 0.048(3) 0.031(3) 0.022(3) 0.004(2) 0.001(2) 0.005(2)
C8 0.042(3) 0.038(3) 0.027(3) -0.002(2) 0.004(2) 0.006(2)
C9 0.038(3) 0.025(3) 0.029(3) 0.004(2) 0.003(2) 0.005(2)
C10 0.086(6) 0.063(5) 0.042(4) -0.007(3) -0.007(4) 0.022(4)
C11 0.086(7) 0.082(6) 0.071(6) -0.016(5) 0.030(5) -0.004(5)
C12 0.114(9) 0.063(6) 0.136(11) -0.021(6) 0.047(8) 0.013(6)
C13 0.118(10) 0.127(10) 0.077(7) 0.017(7) 0.021(7) 0.047(9)
C14 0.120(11) 0.076(7) 0.157(13) -0.018(8) -0.017(9) 0.034(7)
C15 0.047(4) 0.042(3) 0.044(3) -0.002(3) 0.011(3) -0.008(3)
C16 0.037(3) 0.037(3) 0.032(3) 0.003(2) 0.007(2) -0.006(2)
C17 0.037(3) 0.039(3) 0.030(3) -0.004(2) 0.008(2) -0.009(2)
C18 0.041(3) 0.039(3) 0.038(3) 0.003(3) 0.014(3) -0.016(3)
C19 0.039(3) 0.026(2) 0.037(3) -0.001(2) 0.002(2) -0.005(2)
C20 0.028(3) 0.039(3) 0.027(3) -0.003(2) 0.003(2) -0.004(2)
C21 0.034(3) 0.045(3) 0.037(3) -0.001(3) 0.003(3) 0.007(3)
C22 0.032(3) 0.057(4) 0.035(3) 0.004(3) 0.001(3) 0.011(3)
C23 0.022(3) 0.044(3) 0.030(3) 0.000(2) -0.006(2) 0.007(2)
C24 0.031(3) 0.055(4) 0.028(3) 0.000(3) -0.001(2) 0.010(3)
C25 0.031(3) 0.062(4) 0.027(3) 0.001(3) 0.006(2) -0.010(3)
C26 0.025(3) 0.041(3) 0.025(3) -0.002(2) 0.002(2) 0.002(2)
C27 0.033(3) 0.038(3) 0.027(3) -0.002(2) 0.002(2) -0.006(2)
C28 0.049(4) 0.034(3) 0.045(3) 0.002(3) 0.007(3) -0.003(3)
C29 0.037(3) 0.055(4) 0.044(4) -0.010(3) 0.004(3) -0.008(3)
C30 0.061(5) 0.089(6) 0.035(4) -0.001(4) -0.003(3) -0.014(4)
C31 0.050(4) 0.095(6) 0.052(4) 0.023(4) -0.008(3) -0.012(4)
C32 0.053(5) 0.089(7) 0.095(7) 0.029(5) 0.013(5) 0.011(4)
C33 0.064(4) 0.053(4) 0.037(3) -0.006(3) -0.015(3) 0.028(3)
C34 0.071(5) 0.053(4) 0.036(3) -0.003(3) -0.012(3) 0.036(4)
C35 0.050(4) 0.037(3) 0.030(3) -0.009(2) -0.006(2) 0.016(3)
C36 0.048(4) 0.039(3) 0.033(3) -0.007(3) -0.005(3) 0.019(3)
C37 0.032(3) 0.032(3) 0.032(3) -0.002(2) -0.002(2) 0.008(2)
C38 0.029(3) 0.025(3) 0.033(3) 0.000(2) 0.006(2) 0.002(2)
C39 0.026(3) 0.027(2) 0.029(3) -0.002(2) -0.001(2) -0.002(2)
C40 0.024(2) 0.031(3) 0.023(2) -0.001(2) -0.0037(19) 0.005(2)
C41 0.030(3) 0.043(3) 0.030(3) -0.006(2) -0.004(2) 0.010(2)
C42 0.031(3) 0.044(3) 0.028(3) -0.010(2) 0.002(2) 0.011(2)
C43 0.045(4) 0.045(3) 0.039(3) -0.002(3) -0.010(3) 0.016(3)
C44 0.039(3) 0.047(3) 0.044(3) -0.009(3) -0.012(3) 0.007(3)
C45 0.043(4) 0.048(4) 0.049(4) 0.004(3) -0.005(3) 0.008(3)
C46 0.040(4) 0.056(4) 0.052(4) 0.010(3) -0.011(3) -0.005(3)
C47 0.053(4) 0.054(4) 0.060(4) 0.002(3) -0.013(3) 0.001(3)
C48 0.055(4) 0.038(3) 0.044(4) 0.001(3) 0.010(3) -0.014(3)
C49 0.043(3) 0.031(3) 0.030(3) 0.002(2) -0.005(2) -0.010(2)
C50 0.043(3) 0.031(3) 0.041(3) 0.006(2) -0.005(3) -0.009(2)
C51 0.042(3) 0.038(3) 0.056(4) 0.003(3) 0.011(3) -0.017(3)
C52 0.042(3) 0.032(3) 0.054(4) 0.001(3) 0.010(3) -0.005(3)
C53 0.046(4) 0.029(3) 0.040(3) 0.005(2) 0.006(3) -0.006(3)
C61 0.076(8) 0.194(16) 0.159(13) -0.128(13) -0.016(8) 0.025(9)
C91 0.177(11) 0.159(10) 0.149(10) -0.003(8) 0.023(8) -0.006(9)
C93 0.120(6) 0.126(6) 0.119(6) -0.005(4) 0.010(4) -0.003(5)
C92 0.178(9) 0.176(9) 0.173(9) 0.000(5) 0.005(5) 0.007(5)
C81 0.087(8) 0.117(10) 0.091(9) 0.025(8) 0.010(7) -0.012(7)
C82 0.070(6) 0.102(8) 0.115(9) 0.057(7) -0.006(6) -0.021(6)
C83 0.090(9) 0.115(10) 0.136(12) 0.020(9) -0.029(8) -0.013(7)
N1 0.048(3) 0.037(3) 0.027(2) -0.0031(19) -0.009(2) 0.017(2)
N2 0.029(2) 0.022(2) 0.029(2) 0.0037(17) -0.0026(18) 0.0036(18)
N3 0.031(3) 0.036(2) 0.040(3) 0.002(2) 0.011(2) -0.006(2)
N4 0.027(2) 0.033(2) 0.027(2) 0.0009(18) -0.0039(17) 0.0003(18)
N5 0.024(2) 0.029(2) 0.025(2) 0.0021(18) -0.0017(17) -0.0010(18)
N6 0.032(2) 0.026(2) 0.031(2) 0.0047(18) -0.0063(19) -0.0046(19)
N91 0.138(10) 0.088(7) 0.101(8) -0.004(6) 0.034(7) 0.026(6)
N81 0.082(6) 0.136(9) 0.085(6) 0.048(7) 0.000(5) -0.004(6)
O1 0.079(4) 0.049(3) 0.034(2) -0.012(2) 0.000(2) 0.019(2)
O2 0.104(6) 0.129(7) 0.086(5) -0.010(5) 0.006(4) 0.024(5)
O3 0.119(7) 0.091(5) 0.119(7) 0.001(5) 0.017(5) 0.013(5)
O4 0.053(3) 0.049(3) 0.043(2) -0.003(2) 0.019(2) -0.016(2)
O5 0.044(3) 0.061(3) 0.043(3) 0.007(2) -0.002(2) -0.012(2)
O6 0.053(3) 0.064(3) 0.080(4) 0.004(3) 0.014(3) 0.000(3)
O7 0.057(3) 0.055(3) 0.035(2) -0.014(2) -0.014(2) 0.033(2)
O8 0.038(2) 0.061(3) 0.060(3) 0.010(2) -0.002(2) 0.013(2)
O9 0.059(3) 0.054(3) 0.069(3) -0.016(3) -0.015(3) 0.009(3)
O10 0.075(4) 0.041(2) 0.076(4) -0.004(3) 0.038(3) -0.011(3)
O61 0.056(3) 0.036(2) 0.076(4) -0.005(2) -0.005(3) 0.008(2)
O62 0.108(6) 0.057(4) 0.123(6) 0.034(4) -0.007(5) 0.013(4)
O63 0.034(3) 0.115(5) 0.093(5) -0.022(4) -0.010(3) 0.022(3)
O91 0.171(9) 0.052(4) 0.115(6) -0.027(4) 0.045(6) 0.017(4)
O81 0.103(6) 0.107(6) 0.093(6) 0.032(5) 0.027(5) 0.006(5)
S61 0.0309(7) 0.0318(7) 0.0430(8) -0.0066(6) -0.0025(6) 0.0097(5)
Pd1 0.0232(3) 0.0250(3) 0.0248(3) 0.00147(13) -0.0025(2) 0.00090(13)
S71 0.0496(9) 0.0389(8) 0.0225(7) 0.0047(5) -0.0053(6) -0.0120(6)
O71 0.092(5) 0.130(6) 0.025(3) 0.010(3) -0.006(3) 0.038(4)
O72 0.110(4) 0.094(4) 0.105(4) 0.003(3) -0.007(4) -0.004(4)
O73 0.111(4) 0.123(4) 0.104(4) 0.005(4) 0.013(4) 0.016(4)
C71 0.110(7) 0.113(7) 0.109(7) 0.003(6) 0.015(6) 0.015(6)
C54 0.133(10) 0.052(5) 0.117(9) -0.005(5) 0.087(8) -0.004(5)
C55 0.133(8) 0.104(7) 0.124(8) -0.004(6) 0.040(7) 0.006(7)
O11 0.176(6) 0.168(6) 0.154(6) -0.002(5) 0.011(5) -0.002(5)

loop_
_atom_type_symbol
_atom_type_description
_atom_type_scat_dispersion_real
_atom_type_scat_dispersion_imag
_atom_type_scat_source
C C 0.0033 0.0016 'International Tables Vol C Tables 4.2.6.8 and 6.1.1.4'
H H 0.0000 0.0000 'International Tables Vol C Tables 4.2.6.8 and 6.1.1.4'
N N 0.0061 0.0033 'International Tables Vol C Tables 4.2.6.8 and 6.1.1.4'
O O 0.0106 0.0060 'International Tables Vol C Tables 4.2.6.8 and 6.1.1.4'
S S 0.1246 0.1234 'International Tables Vol C Tables 4.2.6.8 and 6.1.1.4'
Pd Pd -0.9988 1.0072 'International Tables Vol C Tables 4.2.6.8 and 6.1.1.4'

loop_
_geom_angle_atom_site_label_1
_geom_angle_atom_site_label_2
_geom_angle_atom_site_label_3
_geom_angle
_geom_angle_site_symmetry_1
_geom_angle_site_symmetry_3
C33 C1 C2 117.4(5) . .
N1 C2 C1 124.1(5) . .
N1 C2 C3 116.5(5) . .
C1 C2 C3 119.4(5) . .
C4 C3 C2 177.8(7) . .
C3 C4 C6 178.0(6) . .
N2 C5 C6 121.2(5) . .
C5 C6 C7 118.5(5) . .
C5 C6 C4 119.2(5) . .
C7 C6 C4 122.3(5) . .
C8 C7 C6 119.8(5) . .
C7 C8 O1 122.9(6) . .
C7 C8 C9 119.7(5) . .
O1 C8 C9 117.0(5) . .
N2 C9 C8 120.8(5) . .
O1 C10 C11 109.4(7) . .
O2 C11 C10 111.8(8) . .
C13 C12 O2 110.5(13) . .
C12 C13 O3 108.5(11) . .
C48 C15 C16 176.0(8) . .
N3 C16 C15 117.0(5) . .
N3 C16 C17 122.9(5) . .
C15 C16 C17 120.1(5) . .
C18 C17 C16 118.6(5) . .
C17 C18 C19 118.9(5) . .
C20 C19 C18 118.7(5) . .
N3 C20 C19 123.4(5) . .
N3 C20 C21 115.9(5) . 3_766
C19 C20 C21 120.7(5) . 3_766
C22 C21 C20 176.3(7) . 3_766
C21 C22 C24 177.8(8) . .
N4 C23 C24 121.3(6) . .
C23 C24 C25 119.9(5) . .
C23 C24 C22 119.7(6) . .
C25 C24 C22 120.4(6) . .
C24 C25 C27 119.2(5) . .
N4 C26 C27 121.1(5) . .
O4 C27 C26 125.2(5) . .
O4 C27 C25 116.1(5) . .
C26 C27 C25 118.7(5) . .
O4 C28 C29 109.3(5) . .
O5 C29 C28 111.0(5) . .
O5 C30 C31 112.6(6) . .
O6 C31 C30 111.9(7) . .
C1 C33 C34 120.7(6) . .
C35 C34 C33 117.1(6) . .
N1 C35 C34 123.5(5) . .
N1 C35 C36 116.5(5) . .
C34 C35 C36 119.8(5) . .
C37 C36 C35 176.3(7) . .
C36 C37 C39 176.5(7) . .
N5 C38 C39 121.5(5) . .
C38 C39 C40 119.7(5) . .
C38 C39 C37 122.9(5) . .
C40 C39 C37 117.4(5) . .
C41 C40 C39 118.2(5) . .
O7 C41 C40 127.1(5) . .
O7 C41 C42 114.1(5) . .
C40 C41 C42 118.7(5) . .
N5 C42 C41 121.6(5) . .
O7 C43 C44 108.9(6) . .
O8 C44 C43 113.8(6) . .
O8 C45 C46 108.4(6) . .
O9 C46 C45 109.9(6) . .
C15 C48 C50 176.9(8) . .
N6 C49 C50 121.4(6) . .
C49 C50 C51 119.4(5) . .
C49 C50 C48 120.3(6) . .
C51 C50 C48 120.1(5) . .
C52 C51 C50 118.6(5) . .
O10 C52 C53 124.2(6) . .
O10 C52 C51 117.2(5) . .
C53 C52 C51 118.6(6) . .
N6 C53 C52 121.5(6) . .
N91 C91 O91 126.9(19) . .
O81 C81 N81 124.5(14) . .
C2 N1 C35 116.8(5) . .
C5 N2 C9 119.9(5) . .
C5 N2 Pd1 119.2(4) . .
C9 N2 Pd1 120.5(4) . .
C16 N3 C20 117.3(5) . .
C23 N4 C26 119.8(5) . .
C23 N4 Pd1 120.0(4) . .
C26 N4 Pd1 120.1(3) . .
C42 N5 C38 120.2(5) . .
C42 N5 Pd1 118.4(4) . 3_766
C38 N5 Pd1 121.4(4) . 3_766
C53 N6 C49 120.5(5) . .
C53 N6 Pd1 119.0(4) . .
C49 N6 Pd1 120.3(4) . .
C91 N91 C93 129.8(15) . .
C91 N91 C92 128.8(16) . .
C93 N91 C92 100.1(13) . .
C81 N81 C82 123.2(13) . .
C81 N81 C83 124.3(12) . .
C82 N81 C83 112.6(13) . .
C8 O1 C10 118.0(6) . .
C12 O2 C11 112.8(9) . .
C14 O3 C13 111.9(11) . .
C27 O4 C28 120.6(4) . .
C29 O5 C30 115.2(6) . .
C31 O6 C32 113.5(7) . .
C41 O7 C43 118.4(5) . .
C45 O8 C44 111.8(5) . .
C46 O9 C47 112.4(6) . .
C52 O10 C54 118.6(6) . .
O63 S61 O62 112.8(5) . .
O63 S61 O61 114.0(4) . .
O62 S61 O61 110.4(4) . .
O63 S61 C61 109.2(5) . .
O62 S61 C61 103.1(8) . .
O61 S61 C61 106.5(6) . .
N5 Pd1 N4 89.43(18) 3_766 .
N5 Pd1 N2 177.94(17) 3_766 .
N4 Pd1 N2 92.43(18) . .
N5 Pd1 N6 90.24(18) 3_766 .
N4 Pd1 N6 179.65(18) . .
N2 Pd1 N6 87.90(18) . .
O71 S71 O73 113.4(4) . .
O71 S71 O72 105.2(4) . .
O73 S71 O72 104.5(4) . .
O71 S71 C71 113.5(4) . .
O73 S71 C71 110.1(5) . .
O72 S71 C71 109.6(5) . .
O10 C54 C55 109.3(9) . .
O11 C55 C54 104.6(12) . .

loop_
_geom_bond_atom_site_label_1
_geom_bond_atom_site_label_2
_geom_bond_distance
_geom_bond_site_symmetry_2
C1 C33 1.355(9) .
C1 C2 1.409(8) .
C2 N1 1.346(7) .
C2 C3 1.445(8) .
C3 C4 1.194(9) .
C4 C6 1.420(8) .
C5 N2 1.350(7) .
C5 C6 1.389(8) .
C6 C7 1.408(8) .
C7 C8 1.353(8) .
C8 O1 1.388(7) .
C8 C9 1.398(9) .
C9 N2 1.354(7) .
C10 O1 1.384(9) .
C10 C11 1.505(14) .
C11 O2 1.466(14) .
C12 C13 1.407(17) .
C12 O2 1.443(15) .
C13 O3 1.449(16) .
C14 O3 1.378(14) .
C15 C48 1.218(9) .
C15 C16 1.401(9) .
C16 N3 1.348(8) .
C16 C17 1.414(8) .
C17 C18 1.369(8) .
C18 C19 1.408(8) .
C19 C20 1.384(8) .
C20 N3 1.348(7) .
C20 C21 1.439(8) 3_766
C21 C22 1.179(9) .
C21 C20 1.439(8) 3_766
C22 C24 1.455(8) .
C23 N4 1.350(7) .
C23 C24 1.362(9) .
C24 C25 1.379(10) .
C25 C27 1.394(8) .
C26 N4 1.354(7) .
C26 C27 1.383(8) .
C27 O4 1.360(7) .
C28 O4 1.459(8) .
C28 C29 1.528(10) .
C29 O5 1.370(9) .
C30 O5 1.425(10) .
C30 C31 1.486(13) .
C31 O6 1.373(11) .
C32 O6 1.453(11) .
C33 C34 1.399(9) .
C34 C35 1.409(9) .
C35 N1 1.337(7) .
C35 C36 1.425(8) .
C36 C37 1.222(8) .
C37 C39 1.412(8) .
C38 N5 1.350(7) .
C38 C39 1.371(8) .
C39 C40 1.398(8) .
C40 C41 1.394(7) .
C41 O7 1.327(7) .
C41 C42 1.407(8) .
C42 N5 1.322(7) .
C43 O7 1.455(8) .
C43 C44 1.442(10) .
C44 O8 1.439(8) .
C45 O8 1.400(8) .
C45 C46 1.512(10) .
C46 O9 1.386(9) .
C47 O9 1.409(10) .
C48 C50 1.426(8) .
C49 N6 1.342(7) .
C49 C50 1.379(8) .
C50 C51 1.389(10) .
C51 C52 1.402(9) .
C52 O10 1.321(8) .
C52 C53 1.396(9) .
C53 N6 1.326(8) .
C61 S61 1.751(12) .
C91 N91 1.27(2) .
C91 O91 1.34(2) .
C93 N91 1.451(17) .
C92 N91 1.57(3) .
C81 O81 1.252(16) .
C81 N81 1.311(18) .
C82 N81 1.441(15) .
C83 N81 1.485(19) .
N2 Pd1 2.025(5) .
N4 Pd1 2.018(4) .
N5 Pd1 2.016(4) 3_766
N6 Pd1 2.026(5) .
O10 C54 1.463(11) .
O61 S61 1.450(5) .
O62 S61 1.428(7) .
O63 S61 1.422(6) .
Pd1 N5 2.016(4) 3_766
S71 O71 1.421(4) .
S71 O73 1.459(6) .
S71 O72 1.487(6) .
S71 C71 1.675(6) .
C54 C55 1.493(16) .
C55 O11 1.50(2) .

loop_
_platon_squeeze_void_nr
_platon_squeeze_void_average_x
_platon_squeeze_void_average_y
_platon_squeeze_void_average_z
_platon_squeeze_void_volume
_platon_squeeze_void_count_electrons
_platon_squeeze_void_content
1 0.000 0.000 0.000 288 55 ' '
2 0.082 0.730 0.357 73 18 ' '
3 -0.082 0.270 0.643 73 18 ' '
4 0.500 0.500 0.500 288 55 ' '
5 0.418 0.230 0.143 73 18 ' '
6 0.582 0.770 0.857 73 18 ' '
